data_7055632
loop_
_publ_author_name
'Garcia, Camila Vargas'
'Parrilha, Gabrieli Lessa'
'Rodrigues, Bernardo Lages'
'Teixeira, Sarah Fernandes'
'de Azevedo, Ricardo Alexandre'
'Ferreira, Adilson Kleber'
'Beraldo, Heloisa'

_publ_section_title
;
 Tricarbonylrhenium(i) complexes with 2-acetylpyridine-derived hydrazones
 are cytotoxic to NCI-H460 human large cell lung cancer
;
_journal_issue 9
_journal_name_full 'New J. Chem.'
_journal_page_first 7379
_journal_paper_doi 10.1039/C6NJ00050A
_journal_volume 40
_journal_year 2016
_chemical_compound_source 'synthesis as described'
_chemical_formula_moiety 'C19 H18 Cl2 N3 O5 Re S'
_chemical_formula_sum 'C19 H18 Cl2 N3 O5 Re S'
_chemical_formula_weight 657.52
_chemical_name_systematic
;
 ?
;
_space_group_IT_number 2
_symmetry_cell_setting triclinic
_symmetry_Int_Tables_number 2
_symmetry_space_group_name_Hall '-P 1'
_symmetry_space_group_name_H-M 'P -1'
_atom_sites_solution_hydrogens geom
_atom_sites_solution_primary direct
_atom_sites_solution_secondary difmap
_audit_update_record
;
2016-05-09 deposited with the CCDC.
2016-06-15 downloaded from the CCDC.
;
_cell_angle_alpha 113.002(4)
_cell_angle_beta 97.163(4)
_cell_angle_gamma 93.603(4)
_cell_formula_units_Z 2
_cell_length_a 8.7687(4)
_cell_length_b 11.1002(5)
_cell_length_c 12.9282(5)
_cell_measurement_reflns_used 19793
_cell_measurement_temperature 200(2)
_cell_measurement_theta_max 32.8104
_cell_measurement_theta_min 2.0041
_cell_measurement_wavelength 0.71073
_cell_volume 1140.66(9)
_computing_cell_refinement
;
CrysAlisPro, Agilent Technologies,
Version 1.171.35.21 (release 20-01-2012 CrysAlis171 .NET)
(compiled Jan 23 2012,18:06:46)
;
_computing_data_collection
;
CrysAlisPro, Agilent Technologies,
Version 1.171.35.21 (release 20-01-2012 CrysAlis171 .NET)
(compiled Jan 23 2012,18:06:46)
;
_computing_data_reduction
;
CrysAlisPro, Agilent Technologies,
Version 1.171.35.21 (release 20-01-2012 CrysAlis171 .NET)
(compiled Jan 23 2012,18:06:46)
;
_computing_molecular_graphics 'Ortep-3 for Windows (Farrugia, 1997)'
_computing_publication_material 'WinGX publication routines (Farrugia, 1999)'
_computing_structure_refinement 'SHELXL-97 (Sheldrick, 1997)'
_computing_structure_solution 'SHELXS-86 (Sheldrick, 1986)'
_diffrn_ambient_temperature 200(2)
_diffrn_measured_fraction_theta_full 1.000
_diffrn_measured_fraction_theta_max 0.932
_diffrn_measurement_device_type 'Xcalibur, Atlas, Gemini ultra'
_diffrn_measurement_method '\w scans'
_diffrn_radiation_monochromator graphite
_diffrn_radiation_probe x-ray
_diffrn_radiation_type MoK\a
_diffrn_radiation_wavelength 0.71073
_diffrn_reflns_av_R_equivalents 0.049
_diffrn_reflns_av_unetI/netI 0.0383
_diffrn_reflns_limit_h_max 13
_diffrn_reflns_limit_h_min -13
_diffrn_reflns_limit_k_max 16
_diffrn_reflns_limit_k_min -16
_diffrn_reflns_limit_l_max 19
_diffrn_reflns_limit_l_min -19
_diffrn_reflns_number 35574
_diffrn_reflns_theta_full 30.44
_diffrn_reflns_theta_max 32.88
_diffrn_reflns_theta_min 2.01
_exptl_absorpt_coefficient_mu 5.688
_exptl_absorpt_correction_T_max 1.00000
_exptl_absorpt_correction_T_min 0.55543
_exptl_absorpt_correction_type multi-scan
_exptl_absorpt_process_details
;
CrysAlisPro, Agilent Technologies,
Version 1.171.35.21 (release 20-01-2012 CrysAlis171 .NET)
(compiled Jan 23 2012,18:06:46)
Empirical absorption correction using spherical harmonics,
 implemented in SCALE3 ABSPACK scaling algorithm.
;
_exptl_crystal_colour colourless
_exptl_crystal_density_diffrn 1.914
_exptl_crystal_density_method 'not measured'
_exptl_crystal_description prism
_exptl_crystal_F_000 636
_exptl_crystal_size_max 0.15
_exptl_crystal_size_mid 0.07
_exptl_crystal_size_min 0.02
_refine_diff_density_max 0.635
_refine_diff_density_min -1.558
_refine_diff_density_rms 0.149
_refine_ls_extinction_method none
_refine_ls_goodness_of_fit_ref 1.061
_refine_ls_hydrogen_treatment mixed
_refine_ls_matrix_type full
_refine_ls_number_parameters 283
_refine_ls_number_reflns 7953
_refine_ls_number_restraints 0
_refine_ls_restrained_S_all 1.061
_refine_ls_R_factor_all 0.0333
_refine_ls_R_factor_gt 0.0255
_refine_ls_shift/su_max 0.001
_refine_ls_shift/su_mean 0
_refine_ls_structure_factor_coef Fsqd
_refine_ls_weighting_details 'calc w=1/[\s^2^(Fo^2^)+(0.0195P)^2^+0.0000P] where P=(Fo^2^+2Fc^2^)/3'
_refine_ls_weighting_scheme calc
_refine_ls_wR_factor_gt 0.0478
_refine_ls_wR_factor_ref 0.0508
_reflns_number_gt 7050
_reflns_number_total 7953
_reflns_threshold_expression >2sigma(I)
_cod_data_source_file c6nj00050a2.cif
_cod_data_source_block Re_pCl
_cod_depositor_comments 'Adding full bibliography for 7055630--7055632.cif.'
_cod_database_code 7055632

loop_
_symmetry_equiv_pos_as_xyz
'x, y, z'
'-x, -y, -z'

loop_
_atom_site_label
_atom_site_type_symbol
_atom_site_fract_x
_atom_site_fract_y
_atom_site_fract_z
_atom_site_U_iso_or_equiv
_atom_site_adp_type
_atom_site_occupancy
_atom_site_symmetry_multiplicity
_atom_site_calc_flag
_atom_site_refinement_flags
Re1 Re 0.399853(10) 0.083144(8) 0.247274(7) 0.02450(3) Uani 1 1 d .
Cl1 Cl 0.16647(7) -0.01559(6) 0.29026(5) 0.03109(12) Uani 1 1 d .
Cl2 Cl 0.72704(11) 0.52976(9) 1.01974(6) 0.0633(2) Uani 1 1 d .
S1 S 0.93394(8) 0.69819(6) 0.34098(6) 0.03757(14) Uani 1 1 d .
O1 O 0.62018(19) 0.32848(16) 0.46031(13) 0.0310(3) Uani 1 1 d .
O2 O 0.6046(2) 0.02801(19) 0.42974(17) 0.0479(5) Uani 1 1 d .
O3 O 0.4582(3) -0.1792(2) 0.06701(18) 0.0639(7) Uani 1 1 d .
O5 O 0.6932(2) 0.2057(2) 0.20397(18) 0.0523(5) Uani 1 1 d .
O21 O 0.8413(2) 0.60321(16) 0.37324(17) 0.0437(5) Uani 1 1 d .
N1 N 0.2391(2) 0.1399(2) 0.13907(16) 0.0318(4) Uani 1 1 d .
N2 N 0.3193(2) 0.26718(17) 0.35805(15) 0.0241(4) Uani 1 1 d .
N3 N 0.3652(2) 0.32641(17) 0.47587(15) 0.0263(4) Uani 1 1 d .
HN3 H 0.2976 0.3498 0.5205 0.032 Uiso 1 1 calc R
C2 C 0.1568(3) 0.2376(2) 0.1910(2) 0.0334(5) Uani 1 1 d .
C3 C 0.0419(3) 0.2742(3) 0.1293(3) 0.0480(7) Uani 1 1 d .
H3 H -0.0163 0.3407 0.166 0.058 Uiso 1 1 calc R
C4 C 0.0155(4) 0.2092(4) 0.0112(3) 0.0611(10) Uani 1 1 d .
H4 H -0.0617 0.2314 -0.0319 0.073 Uiso 1 1 calc R
C5 C 0.1029(4) 0.1130(4) -0.0410(3) 0.0568(9) Uani 1 1 d .
H5 H 0.0878 0.0707 -0.12 0.068 Uiso 1 1 calc R
C6 C 0.2134(4) 0.0791(3) 0.0241(2) 0.0449(7) Uani 1 1 d .
H6 H 0.2722 0.0126 -0.0117 0.054 Uiso 1 1 calc R
C7 C 0.2008(3) 0.3060(2) 0.3157(2) 0.0296(5) Uani 1 1 d .
C8 C 0.5183(3) 0.3466(2) 0.51880(18) 0.0252(4) Uani 1 1 d .
C9 C 0.5553(3) 0.3913(2) 0.64560(18) 0.0245(4) Uani 1 1 d .
C10 C 0.6512(3) 0.3191(2) 0.6858(2) 0.0337(5) Uani 1 1 d .
H10 H 0.6817 0.2424 0.6348 0.04 Uiso 1 1 calc R
C11 C 0.7019(3) 0.3605(3) 0.8016(2) 0.0396(6) Uani 1 1 d .
H11 H 0.7645 0.3115 0.8292 0.047 Uiso 1 1 calc R
C12 C 0.6574(3) 0.4761(3) 0.8749(2) 0.0383(6) Uani 1 1 d .
C13 C 0.5603(3) 0.5476(2) 0.8376(2) 0.0371(6) Uani 1 1 d .
H13 H 0.5298 0.6239 0.8892 0.045 Uiso 1 1 calc R
C14 C 0.5074(3) 0.5047(2) 0.7213(2) 0.0302(5) Uani 1 1 d .
H14 H 0.4405 0.5518 0.6946 0.036 Uiso 1 1 calc R
C15 C 0.1137(3) 0.4133(2) 0.3808(3) 0.0433(7) Uani 1 1 d .
H15A H 0.1707 0.4616 0.4561 0.065 Uiso 1 1 calc R
H15C H 0.0144 0.3761 0.3857 0.065 Uiso 1 1 calc R
H15B H 0.0996 0.4717 0.3428 0.065 Uiso 1 1 calc R
C16 C 0.5810(3) 0.1628(2) 0.2202(2) 0.0343(5) Uani 1 1 d .
C17 C 0.4359(3) -0.0809(2) 0.1360(2) 0.0384(6) Uani 1 1 d .
C18 C 0.5280(3) 0.0478(2) 0.3608(2) 0.0311(5) Uani 1 1 d .
C21 C 1.0423(3) 0.8159(3) 0.4708(2) 0.0451(7) Uani 1 1 d .
H21A H 0.9738 0.8516 0.5247 0.068 Uiso 1 1 calc R
H21B H 1.0939 0.8858 0.457 0.068 Uiso 1 1 calc R
H21C H 1.1178 0.774 0.5009 0.068 Uiso 1 1 calc R
C22 C 0.8013(4) 0.8017(3) 0.3149(3) 0.0545(8) Uani 1 1 d .
H22A H 0.7247 0.7503 0.2498 0.082 Uiso 1 1 calc R
H22B H 0.8561 0.8699 0.3008 0.082 Uiso 1 1 calc R
H22C H 0.7515 0.8409 0.3803 0.082 Uiso 1 1 calc R

loop_
_atom_site_aniso_label
_atom_site_aniso_U_11
_atom_site_aniso_U_22
_atom_site_aniso_U_33
_atom_site_aniso_U_23
_atom_site_aniso_U_13
_atom_site_aniso_U_12
Re1 0.02504(5) 0.02401(5) 0.02183(4) 0.00614(3) 0.00475(3) 0.00308(3)
Cl1 0.0299(3) 0.0332(3) 0.0311(3) 0.0146(2) 0.0042(2) -0.0002(2)
Cl2 0.0788(6) 0.0757(5) 0.0252(3) 0.0147(3) 0.0006(3) -0.0094(5)
S1 0.0301(3) 0.0358(3) 0.0450(3) 0.0104(3) 0.0167(3) 0.0091(3)
O1 0.0251(9) 0.0368(9) 0.0270(8) 0.0081(7) 0.0062(6) 0.0022(7)
O2 0.0484(12) 0.0463(11) 0.0490(11) 0.0212(9) -0.0051(9) 0.0173(9)
O3 0.0888(19) 0.0381(11) 0.0499(12) -0.0033(9) 0.0279(12) 0.0096(11)
O5 0.0431(12) 0.0523(12) 0.0591(13) 0.0155(10) 0.0265(10) -0.0008(10)
O21 0.0331(10) 0.0312(9) 0.0667(13) 0.0156(9) 0.0197(9) 0.0071(8)
N1 0.0305(11) 0.0380(11) 0.0273(9) 0.0172(8) -0.0018(8) -0.0066(9)
N2 0.0234(9) 0.0215(8) 0.0259(8) 0.0088(7) 0.0011(7) 0.0039(7)
N3 0.0225(10) 0.0260(9) 0.0266(9) 0.0057(7) 0.0045(7) 0.0069(7)
C2 0.0270(12) 0.0381(13) 0.0404(13) 0.0257(11) -0.0044(10) -0.0056(10)
C3 0.0349(16) 0.0553(17) 0.0647(19) 0.0418(15) -0.0084(14) -0.0036(13)
C4 0.050(2) 0.083(2) 0.062(2) 0.0537(19) -0.0221(16) -0.0156(18)
C5 0.054(2) 0.080(2) 0.0391(15) 0.0367(16) -0.0103(14) -0.0190(18)
C6 0.0474(17) 0.0565(17) 0.0280(12) 0.0194(12) -0.0010(11) -0.0144(14)
C7 0.0241(12) 0.0256(10) 0.0408(12) 0.0170(9) 0.0000(10) 0.0014(9)
C8 0.0256(11) 0.0203(9) 0.0270(10) 0.0066(8) 0.0044(9) 0.0040(8)
C9 0.0213(11) 0.0247(10) 0.0257(10) 0.0081(8) 0.0055(8) 0.0010(8)
C10 0.0340(14) 0.0379(13) 0.0285(11) 0.0108(10) 0.0066(10) 0.0124(11)
C11 0.0389(15) 0.0492(15) 0.0330(12) 0.0188(11) 0.0040(11) 0.0109(12)
C12 0.0409(15) 0.0465(14) 0.0229(10) 0.0109(10) 0.0052(10) -0.0075(12)
C13 0.0491(17) 0.0271(11) 0.0293(11) 0.0034(9) 0.0147(11) -0.0002(11)
C14 0.0321(13) 0.0241(10) 0.0318(11) 0.0076(9) 0.0076(10) 0.0038(9)
C15 0.0317(14) 0.0360(13) 0.0599(17) 0.0171(12) 0.0007(12) 0.0147(11)
C16 0.0350(14) 0.0305(12) 0.0322(12) 0.0059(9) 0.0091(10) 0.0043(10)
C17 0.0445(16) 0.0335(12) 0.0320(12) 0.0065(10) 0.0121(11) 0.0019(11)
C18 0.0312(13) 0.0256(11) 0.0321(11) 0.0061(9) 0.0067(10) 0.0074(10)
C21 0.0398(16) 0.0456(15) 0.0457(15) 0.0144(12) 0.0090(12) -0.0020(13)
C22 0.0454(18) 0.0541(18) 0.073(2) 0.0325(16) 0.0131(16) 0.0149(15)

loop_
_atom_type_symbol
_atom_type_description
_atom_type_scat_dispersion_real
_atom_type_scat_dispersion_imag
_atom_type_scat_source
C C 0.0033 0.0016 'International Tables Vol C Tables 4.2.6.8 and 6.1.1.4'
H H 0 0 'International Tables Vol C Tables 4.2.6.8 and 6.1.1.4'
N N 0.0061 0.0033 'International Tables Vol C Tables 4.2.6.8 and 6.1.1.4'
O O 0.0106 0.006 'International Tables Vol C Tables 4.2.6.8 and 6.1.1.4'
Cl Cl 0.1484 0.1585 'International Tables Vol C Tables 4.2.6.8 and 6.1.1.4'
Re Re -1.0185 7.231 'International Tables Vol C Tables 4.2.6.8 and 6.1.1.4'
S S 0.1246 0.1234 'International Tables Vol C Tables 4.2.6.8 and 6.1.1.4'

loop_
_geom_angle_atom_site_label_1
_geom_angle_atom_site_label_2
_geom_angle_atom_site_label_3
_geom_angle
C17 Re1 C16 88.34(11)
C17 Re1 C18 89.00(11)
C16 Re1 C18 88.45(11)
C17 Re1 N1 98.32(10)
C16 Re1 N1 95.47(10)
C18 Re1 N1 171.77(9)
C17 Re1 N2 170.27(9)
C16 Re1 N2 96.98(9)
C18 Re1 N2 99.25(8)
N1 Re1 N2 73.13(7)
C17 Re1 Cl1 93.30(8)
C16 Re1 Cl1 177.86(7)
C18 Re1 Cl1 90.20(8)
N1 Re1 Cl1 85.67(6)
N2 Re1 Cl1 81.61(5)
O21 S1 C22 105.72(14)
O21 S1 C21 105.62(13)
C22 S1 C21 98.02(15)
C2 N1 C6 119.4(2)
C2 N1 Re1 116.84(15)
C6 N1 Re1 123.7(2)
C7 N2 N3 117.40(19)
C7 N2 Re1 117.54(15)
N3 N2 Re1 123.43(13)
C8 N3 N2 118.87(18)
C8 N3 H3 120.6
N2 N3 H3 120.6
N1 C2 C3 121.2(3)
N1 C2 C7 116.0(2)
C3 C2 C7 122.8(3)
C2 C3 C4 118.6(3)
C2 C3 H3 120.7
C4 C3 H3 120.7
C5 C4 C3 119.8(3)
C5 C4 H4 120.1
C3 C4 H4 120.1
C4 C5 C6 119.3(3)
C4 C5 H5 120.4
C6 C5 H5 120.4
N1 C6 C5 121.7(3)
N1 C6 H6 119.2
C5 C6 H6 119.2
N2 C7 C2 114.6(2)
N2 C7 C15 125.6(2)
C2 C7 C15 119.8(2)
O1 C8 N3 123.6(2)
O1 C8 C9 121.4(2)
N3 C8 C9 115.07(19)
C10 C9 C14 120.2(2)
C10 C9 C8 116.79(19)
C14 C9 C8 122.9(2)
C11 C10 C9 120.4(2)
C11 C10 H10 119.8
C9 C10 H10 119.8
C12 C11 C10 118.4(2)
C12 C11 H11 120.8
C10 C11 H11 120.8
C13 C12 C11 122.3(2)
C13 C12 Cl2 119.8(2)
C11 C12 Cl2 117.9(2)
C12 C13 C14 119.2(2)
C12 C13 H13 120.4
C14 C13 H13 120.4
C9 C14 C13 119.5(2)
C9 C14 H14 120.3
C13 C14 H14 120.3
C7 C15 H15A 109.5
C7 C15 H15C 109.5
H15A C15 H15C 109.5
C7 C15 H15B 109.5
H15A C15 H15B 109.5
H15C C15 H15B 109.5
O5 C16 Re1 176.8(2)
O3 C17 Re1 178.6(2)
O2 C18 Re1 179.2(2)
S1 C21 H21A 109.5
S1 C21 H21B 109.5
H21A C21 H21B 109.5
S1 C21 H21C 109.5
H21A C21 H21C 109.5
H21B C21 H21C 109.5
S1 C22 H22A 109.5
S1 C22 H22B 109.5
H22A C22 H22B 109.5
S1 C22 H22C 109.5
H22A C22 H22C 109.5
H22B C22 H22C 109.5

loop_
_geom_bond_atom_site_label_1
_geom_bond_atom_site_label_2
_geom_bond_distance
Re1 C17 1.904(2)
Re1 C16 1.905(3)
Re1 C18 1.915(2)
Re1 N1 2.156(2)
Re1 N2 2.2069(18)
Re1 Cl1 2.4851(6)
Cl2 C12 1.742(2)
S1 O21 1.5055(19)
S1 C22 1.778(3)
S1 C21 1.778(3)
O1 C8 1.217(3)
O2 C18 1.146(3)
O3 C17 1.155(3)
O5 C16 1.145(3)
N1 C2 1.341(3)
N1 C6 1.353(3)
N2 C7 1.290(3)
N2 N3 1.395(2)
N3 C8 1.356(3)
N3 H3 0.8600
C2 C3 1.386(3)
C2 C7 1.475(3)
C3 C4 1.391(4)
C3 H3 0.9300
C4 C5 1.361(5)
C4 H4 0.9300
C5 C6 1.371(4)
C5 H5 0.9300
C6 H6 0.9300
C7 C15 1.484(3)
C8 C9 1.500(3)
C9 C10 1.386(3)
C9 C14 1.388(3)
C10 C11 1.385(3)
C10 H10 0.9300
C11 C12 1.379(4)
C11 H11 0.9300
C12 C13 1.367(4)
C13 C14 1.393(3)
C13 H13 0.9300
C14 H14 0.9300
C15 H15A 0.9600
C15 H15C 0.9600
C15 H15B 0.9600
C21 H21A 0.9600
C21 H21B 0.9600
C21 H21C 0.9600
C22 H22A 0.9600
C22 H22B 0.9600
C22 H22C 0.9600
